data_7033445
loop_
_publ_author_name
'Cowan, Matthew G.'
'Miller, Reece G.'
'Brooker, Sally'

_publ_section_title
;
 Pyrazine-imide complexes: reversible redox and MOF building blocks.
;
_journal_issue 6
_journal_name_full 'Dalton transactions (Cambridge, England : 2003)'
_journal_page_first 2880
_journal_page_last 2892
_journal_paper_doi 10.1039/c4dt03407d
_journal_volume 44
_journal_year 2015
_chemical_formula_sum 'C20 H16 Ag Co N12 O12'
_chemical_formula_weight 783.25
_chemical_name_systematic
; 
 ? 
;
_space_group_IT_number 11
_symmetry_cell_setting monoclinic
_symmetry_space_group_name_Hall '-P 2yb'
_symmetry_space_group_name_H-M 'P 1 21/m 1'
_atom_sites_solution_hydrogens geom
_atom_sites_solution_primary direct
_atom_sites_solution_secondary difmap
_audit_creation_method SHELXL-97
_audit_update_record
;
2014-12-18 deposited with the CCDC.
2014-12-18 downloaded from the CCDC.
;
_cell_angle_alpha 90.00
_cell_angle_beta 90.273(2)
_cell_angle_gamma 90.00
_cell_formula_units_Z 2
_cell_length_a 9.3678(4)
_cell_length_b 13.6094(6)
_cell_length_c 10.1421(4)
_cell_measurement_reflns_used 2646
_cell_measurement_temperature 90(2)
_cell_measurement_theta_max 25.559
_cell_measurement_theta_min 2.5045
_cell_volume 1293.00(9)
_computing_cell_refinement 'Bruker SMART'
_computing_data_collection 'Bruker SMART'
_computing_data_reduction 'Bruker SAINT'
_computing_molecular_graphics 'Bruker SHELXTL'
_computing_publication_material 'Bruker SHELXTL'
_computing_structure_refinement 'SHELXL-97 (Sheldrick, 1997)'
_computing_structure_solution 'SHELXS-97 (Sheldrick, 1990)'
_diffrn_ambient_temperature 90(2)
_diffrn_measured_fraction_theta_full 0.996
_diffrn_measured_fraction_theta_max 0.996
_diffrn_measurement_device_type 'Bruker Kappa Apex II area detector'
_diffrn_measurement_method '\f and \w scans'
_diffrn_radiation_monochromator graphite
_diffrn_radiation_source 'fine-focus sealed tube'
_diffrn_radiation_type MoK\a
_diffrn_radiation_wavelength 0.71073
_diffrn_reflns_av_R_equivalents 0.0000
_diffrn_reflns_av_sigmaI/netI 0.0664
_diffrn_reflns_limit_h_max 11
_diffrn_reflns_limit_h_min -11
_diffrn_reflns_limit_k_max 17
_diffrn_reflns_limit_k_min 0
_diffrn_reflns_limit_l_max 12
_diffrn_reflns_limit_l_min 0
_diffrn_reflns_number 2942
_diffrn_reflns_theta_full 26.40
_diffrn_reflns_theta_max 26.40
_diffrn_reflns_theta_min 2.01
_exptl_absorpt_coefficient_mu 1.490
_exptl_absorpt_correction_T_max 0.862
_exptl_absorpt_correction_T_min 0.836
_exptl_absorpt_correction_type multi-scan
_exptl_absorpt_process_details 'SCALE (Bruker AXS Inc.)'
_exptl_crystal_colour red
_exptl_crystal_density_diffrn 2.012
_exptl_crystal_density_method 'not measured'
_exptl_crystal_description 'triangular prisim'
_exptl_crystal_F_000 780
_exptl_crystal_size_max 0.2
_exptl_crystal_size_mid 0.1
_exptl_crystal_size_min 0.1
_refine_diff_density_max 1.187
_refine_diff_density_min -1.249
_refine_diff_density_rms 0.185
_refine_ls_extinction_method none
_refine_ls_goodness_of_fit_ref 1.064
_refine_ls_hydrogen_treatment constr
_refine_ls_matrix_type full
_refine_ls_number_parameters 284
_refine_ls_number_reflns 2942
_refine_ls_number_restraints 27
_refine_ls_restrained_S_all 1.068
_refine_ls_R_factor_all 0.0687
_refine_ls_R_factor_gt 0.0547
_refine_ls_shift/su_max 0.001
_refine_ls_shift/su_mean 0.000
_refine_ls_structure_factor_coef Fsqd
_refine_ls_weighting_details 'calc w=1/[\s^2^(Fo^2^)+(0.0915P)^2^+0.8343P] where P=(Fo^2^+2Fc^2^)/3'
_refine_ls_weighting_scheme calc
_refine_ls_wR_factor_gt 0.1495
_refine_ls_wR_factor_ref 0.1596
_reflns_number_gt 2421
_reflns_number_total 2942
_reflns_threshold_expression >2sigma(I)
_cod_data_source_file c4dt03407d2.cif
_cod_data_source_block mgc623b_twinx
_cod_depositor_comments 'Adding full bibliography for 7033441--7033446.cif.'
_cod_original_sg_symbol_H-M P2(1)/m
_cod_database_code 7033445

loop_
_symmetry_equiv_pos_as_xyz
'x, y, z'
'-x, y+1/2, -z'
'-x, -y, -z'
'x, -y-1/2, z'

loop_
_atom_site_label
_atom_site_type_symbol
_atom_site_fract_x
_atom_site_fract_y
_atom_site_fract_z
_atom_site_U_iso_or_equiv
_atom_site_adp_type
_atom_site_occupancy
_atom_site_symmetry_multiplicity
_atom_site_calc_flag
_atom_site_refinement_flags
_atom_site_disorder_assembly
_atom_site_disorder_group
Ag1 Ag 1.38016(6) 0.7500 1.13155(6) 0.0163(2) Uani 1 2 d S . .
Co1 Co 0.78769(10) 0.7500 0.71021(10) 0.0167(3) Uani 1 2 d S . .
N1 N 0.7719(5) 0.8913(3) 0.7259(5) 0.0222(10) Uani 1 1 d . . .
C1 C 0.8509(7) 0.9612(5) 0.6732(7) 0.0341(15) Uani 1 1 d . . .
H1 H 0.9288 0.9442 0.6180 0.041 Uiso 1 1 calc R . .
C2 C 0.8211(8) 1.0592(5) 0.6978(8) 0.0445(18) Uani 1 1 d . . .
H2 H 0.8810 1.1077 0.6597 0.053 Uiso 1 1 calc R . .
N2 N 0.7149(8) 1.0880(4) 0.7707(6) 0.0465(17) Uani 1 1 d . . .
C3 C 0.6362(9) 1.0167(5) 0.8256(7) 0.045(2) Uani 1 1 d . . .
H3 H 0.5577 1.0345 0.8794 0.053 Uiso 1 1 calc R . .
C4 C 0.6651(7) 0.9190(4) 0.8066(6) 0.0244(13) Uani 1 1 d . . .
C5 C 0.5832(6) 0.8388(4) 0.8699(5) 0.0190(11) Uani 1 1 d . . .
O1 O 0.4839(5) 0.8548(3) 0.9445(5) 0.0425(13) Uani 1 1 d . . .
N3 N 0.6362(6) 0.7500 0.8302(6) 0.0146(12) Uani 1 2 d S . .
N11 N 0.9396(7) 0.7500 0.8377(7) 0.0268(17) Uani 1 2 d S . .
C11 C 0.9292(9) 0.7500 0.9685(9) 0.038(3) Uani 1 2 d S . .
H11 H 0.8379 0.7500 1.0090 0.046 Uiso 1 2 calc SR . .
C12 C 1.0510(9) 0.7500 1.0452(10) 0.042(3) Uani 1 2 d S . .
H12 H 1.0413 0.7500 1.1384 0.050 Uiso 1 2 calc SR . .
N12 N 1.1814(8) 0.7500 0.9943(8) 0.050(3) Uani 1 2 d S . .
C13 C 1.1883(10) 0.7500 0.8615(9) 0.046(3) Uani 1 2 d S . .
H13 H 1.2795 0.7500 0.8210 0.055 Uiso 1 2 calc SR . .
C14 C 1.0713(8) 0.7500 0.7839(8) 0.028(2) Uani 1 2 d S . .
C15 C 1.0748(8) 0.7500 0.6364(7) 0.0207(17) Uani 1 2 d S . .
O11 O 1.1862(6) 0.7500 0.5750(6) 0.0291(14) Uani 1 2 d S . .
N13 N 0.9401(7) 0.7500 0.5860(7) 0.0245(15) Uani 1 2 d S . .
C16 C 0.9039(7) 0.7500 0.4558(8) 0.0185(16) Uani 1 2 d S . .
O12 O 0.9820(5) 0.7500 0.3611(5) 0.0178(11) Uani 1 2 d S . .
C17 C 0.7444(9) 0.7500 0.4413(9) 0.028(2) Uani 1 2 d S . .
C18 C 0.6768(10) 0.7500 0.3203(9) 0.040(3) Uani 1 2 d SU . .
H18 H 0.7328 0.7500 0.2425 0.048 Uiso 1 2 calc SR . .
N14 N 0.5321(8) 0.7500 0.3091(8) 0.051(3) Uani 1 2 d S . .
C19 C 0.4604(10) 0.7500 0.4217(9) 0.044(3) Uani 1 2 d S . .
H19 H 0.3591 0.7500 0.4176 0.052 Uiso 1 2 calc SR . .
C20 C 0.5257(9) 0.7500 0.5468(8) 0.028(2) Uani 1 2 d S . .
H20 H 0.4696 0.7500 0.6245 0.034 Uiso 1 2 calc SR . .
N15 N 0.6688(7) 0.7500 0.5544(7) 0.0198(15) Uani 1 2 d S . .
N41 N 0.6823(11) 1.0161(8) 0.3860(11) 0.038(3) Uani 0.50 1 d PD A 2
O41 O 0.6046(14) 0.9873(11) 0.4814(12) 0.060(4) Uani 0.50 1 d PD A 2
O42 O 0.8139(11) 0.9941(9) 0.3752(12) 0.059(3) Uani 0.50 1 d PD A 2
O43 O 0.6242(13) 1.0722(9) 0.3045(13) 0.076(4) Uani 0.50 1 d PD A 2
O51 O 1.1658(17) 1.0734(10) -0.0890(13) 0.056(3) Uani 0.50 1 d P B 2
H51X H 1.1697 1.0550 -0.1686 0.067 Uiso 0.50 1 d P C 2
H51Y H 1.0820 1.0546 -0.0596 0.067 Uiso 0.50 1 d P D 2
N31 N 0.8265(14) 0.9816(9) 0.1052(12) 0.048(4) Uani 0.50 1 d PD E 1
O31 O 0.8490(14) 1.0373(9) 0.2017(13) 0.093(6) Uani 0.50 1 d PD E 1
O32 O 0.7315(12) 0.9171(8) 0.1129(11) 0.051(3) Uani 0.50 1 d PD E 1
O33 O 0.9032(13) 0.9866(9) 0.0033(13) 0.071(4) Uani 0.50 1 d PD E 1
O61 O 0.6637(18) 0.9536(11) 0.4357(14) 0.069(4) Uani 0.50 1 d P F 1
H61X H 0.7487 0.9786 0.4272 0.083 Uiso 0.50 1 d P G 1
H61Y H 0.6167 0.9802 0.4952 0.083 Uiso 0.50 1 d P H 1

loop_
_atom_site_aniso_label
_atom_site_aniso_U_11
_atom_site_aniso_U_22
_atom_site_aniso_U_33
_atom_site_aniso_U_23
_atom_site_aniso_U_13
_atom_site_aniso_U_12
Ag1 0.0202(3) 0.0142(3) 0.0144(3) 0.000 -0.0022(2) 0.000
Co1 0.0129(5) 0.0261(6) 0.0110(5) 0.000 0.0034(4) 0.000
N1 0.025(2) 0.026(2) 0.016(3) 0.005(2) -0.0004(19) -0.011(2)
C1 0.032(3) 0.041(4) 0.029(4) 0.015(3) 0.004(3) -0.018(3)
C2 0.054(5) 0.039(4) 0.040(4) 0.015(4) -0.004(3) -0.026(4)
N2 0.091(5) 0.019(3) 0.029(3) 0.005(2) -0.005(3) -0.022(3)
C3 0.094(6) 0.018(3) 0.022(3) -0.001(3) 0.015(4) -0.013(3)
C4 0.045(3) 0.014(3) 0.014(3) 0.000(2) 0.008(2) -0.007(3)
C5 0.033(3) 0.013(2) 0.011(3) 0.001(2) 0.008(2) -0.004(2)
O1 0.068(3) 0.018(2) 0.042(3) 0.003(2) 0.042(2) 0.008(2)
N3 0.019(3) 0.013(3) 0.013(3) 0.000 0.003(2) 0.000
N11 0.016(3) 0.047(5) 0.018(4) 0.000 0.007(3) 0.000
C11 0.022(5) 0.079(8) 0.015(5) 0.000 0.002(4) 0.000
C12 0.017(4) 0.093(9) 0.016(5) 0.000 0.004(4) 0.000
N12 0.017(4) 0.117(9) 0.015(4) 0.000 -0.007(3) 0.000
C13 0.017(4) 0.109(10) 0.012(4) 0.000 0.001(4) 0.000
C14 0.011(4) 0.059(6) 0.013(4) 0.000 -0.004(3) 0.000
C15 0.015(4) 0.042(5) 0.005(4) 0.000 -0.002(3) 0.000
O11 0.014(3) 0.057(4) 0.016(3) 0.000 0.006(2) 0.000
N13 0.020(3) 0.040(4) 0.013(4) 0.000 -0.008(3) 0.000
C16 0.012(4) 0.027(4) 0.016(4) 0.000 -0.003(3) 0.000
O12 0.015(3) 0.021(3) 0.017(3) 0.000 0.006(2) 0.000
C17 0.019(4) 0.049(6) 0.015(4) 0.000 0.001(3) 0.000
C18 0.023(4) 0.089(7) 0.009(4) 0.000 0.002(3) 0.000
N14 0.017(4) 0.118(9) 0.018(4) 0.000 -0.004(3) 0.000
C19 0.026(5) 0.090(9) 0.015(5) 0.000 0.000(4) 0.000
C20 0.023(4) 0.047(6) 0.015(4) 0.000 0.010(3) 0.000
N15 0.014(3) 0.030(4) 0.015(4) 0.000 -0.001(3) 0.000
N41 0.046(7) 0.030(7) 0.038(8) 0.000(6) -0.002(6) 0.002(6)
O41 0.069(8) 0.070(10) 0.043(8) -0.005(7) 0.032(6) 0.013(7)
O42 0.051(7) 0.065(8) 0.062(8) -0.012(6) 0.019(6) 0.001(6)
O43 0.087(10) 0.057(8) 0.082(10) 0.036(7) -0.039(8) -0.032(7)
O51 0.077(10) 0.035(7) 0.054(8) -0.001(7) 0.004(7) -0.020(7)
N31 0.062(10) 0.025(8) 0.056(11) 0.014(8) -0.023(8) 0.006(8)
O31 0.116(12) 0.048(8) 0.113(13) -0.033(8) -0.074(10) 0.028(8)
O32 0.053(7) 0.044(7) 0.055(8) -0.002(6) 0.001(6) 0.001(6)
O33 0.070(8) 0.056(8) 0.088(11) 0.014(8) 0.001(8) -0.024(7)
O61 0.105(13) 0.058(9) 0.045(9) 0.013(7) -0.020(8) 0.009(9)

loop_
_atom_type_symbol
_atom_type_description
_atom_type_scat_dispersion_real
_atom_type_scat_dispersion_imag
_atom_type_scat_source
C C 0.0033 0.0016 'International Tables Vol C Tables 4.2.6.8 and 6.1.1.4'
H H 0.0000 0.0000 'International Tables Vol C Tables 4.2.6.8 and 6.1.1.4'
N N 0.0061 0.0033 'International Tables Vol C Tables 4.2.6.8 and 6.1.1.4'
O O 0.0106 0.0060 'International Tables Vol C Tables 4.2.6.8 and 6.1.1.4'
Co Co 0.3494 0.9721 'International Tables Vol C Tables 4.2.6.8 and 6.1.1.4'
Ag Ag -0.8971 1.1015 'International Tables Vol C Tables 4.2.6.8 and 6.1.1.4'

loop_
_geom_angle_atom_site_label_1
_geom_angle_atom_site_label_2
_geom_angle_atom_site_label_3
_geom_angle
_geom_angle_site_symmetry_1
_geom_angle_site_symmetry_3
N14 Ag1 N12 165.0(3) 1_656 .
N14 Ag1 O1 110.2(2) 1_656 4_675
N12 Ag1 O1 82.1(2) . 4_675
N14 Ag1 O1 110.2(2) 1_656 1_655
N12 Ag1 O1 82.1(2) . 1_655
O1 Ag1 O1 67.50(18) 4_675 1_655
N14 Ag1 N2 84.96(18) 1_656 3_777
N12 Ag1 N2 87.30(18) . 3_777
O1 Ag1 N2 153.09(16) 4_675 3_777
O1 Ag1 N2 86.63(15) 1_655 3_777
N14 Ag1 N2 84.96(18) 1_656 2_747
N12 Ag1 N2 87.30(18) . 2_747
O1 Ag1 N2 86.63(15) 4_675 2_747
O1 Ag1 N2 153.09(16) 1_655 2_747
N2 Ag1 N2 117.6(3) 3_777 2_747
N3 Co1 N13 179.2(3) . .
N3 Co1 N11 97.1(3) . .
N13 Co1 N11 83.7(3) . .
N3 Co1 N15 95.5(3) . .
N13 Co1 N15 83.7(3) . .
N11 Co1 N15 167.4(3) . .
N3 Co1 N1 83.56(14) . .
N13 Co1 N1 96.45(14) . .
N11 Co1 N1 90.08(14) . .
N15 Co1 N1 91.34(14) . .
N3 Co1 N1 83.56(14) . 4_575
N13 Co1 N1 96.45(14) . 4_575
N11 Co1 N1 90.08(14) . 4_575
N15 Co1 N1 91.34(14) . 4_575
N1 Co1 N1 167.0(3) . 4_575
C1 N1 C4 117.6(5) . .
C1 N1 Co1 129.7(5) . .
C4 N1 Co1 112.7(3) . .
N1 C1 C2 120.4(6) . .
N1 C1 H1 119.8 . .
C2 C1 H1 119.8 . .
N2 C2 C1 123.1(6) . .
N2 C2 H2 118.4 . .
C1 C2 H2 118.4 . .
C2 N2 C3 116.2(6) . .
C2 N2 Ag1 137.9(5) . 3_777
C3 N2 Ag1 105.5(5) . 3_777
N2 C3 C4 122.3(7) . .
N2 C3 H3 118.9 . .
C4 C3 H3 118.9 . .
N1 C4 C3 120.3(5) . .
N1 C4 C5 116.3(5) . .
C3 C4 C5 123.4(6) . .
O1 C5 N3 128.3(5) . .
O1 C5 C4 122.2(5) . .
N3 C5 C4 109.5(5) . .
C5 O1 Ag1 130.5(4) . 1_455
C5 N3 C5 124.1(6) . 4_575
C5 N3 Co1 117.9(3) . .
C5 N3 Co1 117.9(3) 4_575 .
C11 N11 C14 118.3(7) . .
C11 N11 Co1 127.9(6) . .
C14 N11 Co1 113.8(6) . .
N11 C11 C12 119.8(8) . .
N11 C11 H11 120.1 . .
C12 C11 H11 120.1 . .
N12 C12 C11 122.8(9) . .
N12 C12 H12 118.6 . .
C11 C12 H12 118.6 . .
C12 N12 C13 115.9(8) . .
C12 N12 Ag1 120.3(6) . .
C13 N12 Ag1 123.9(6) . .
C14 C13 N12 122.8(9) . .
C14 C13 H13 118.6 . .
N12 C13 H13 118.6 . .
C13 C14 N11 120.4(8) . .
C13 C14 C15 124.3(8) . .
N11 C14 C15 115.3(7) . .
O11 C15 N13 127.2(7) . .
O11 C15 C14 122.3(7) . .
N13 C15 C14 110.6(6) . .
C15 N13 C16 126.2(6) . .
C15 N13 Co1 116.6(5) . .
C16 N13 Co1 117.2(5) . .
O12 C16 N13 128.4(7) . .
O12 C16 C17 121.8(7) . .
N13 C16 C17 109.8(7) . .
N15 C17 C18 121.0(8) . .
N15 C17 C16 116.3(7) . .
C18 C17 C16 122.7(8) . .
N14 C18 C17 121.9(9) . .
N14 C18 H18 119.1 . .
C17 C18 H18 119.1 . .
C19 N14 C18 115.8(8) . .
C19 N14 Ag1 111.2(6) . 1_454
C18 N14 Ag1 133.0(7) . 1_454
N14 C19 C20 123.8(8) . .
N14 C19 H19 118.1 . .
C20 C19 H19 118.1 . .
N15 C20 C19 118.8(8) . .
N15 C20 H20 120.6 . .
C19 C20 H20 120.6 . .
C20 N15 C17 118.6(7) . .
C20 N15 Co1 128.3(6) . .
C17 N15 Co1 113.1(5) . .
O43 N41 O42 120.4(12) . .
O43 N41 O41 116.2(12) . .
O42 N41 O41 123.3(12) . .
O43 N41 H61X 161.3 . .
O42 N41 H61X 40.9 . .
O41 N41 H61X 82.5 . .
O43 N41 H61Y 124.2 . .
O42 N41 H61Y 115.3 . .
O41 N41 H61Y 8.1 . .
H61X N41 H61Y 74.6 . .
N41 O41 H61X 37.8 . .
N41 O41 H61Y 110.2 . .
H61X O41 H61Y 73.0 . .
N41 O42 H61X 45.1 . .
H51X O51 H51Y 106.3 . .
O32 N31 O31 119.4(11) . .
O32 N31 O33 119.7(11) . .
O31 N31 O33 120.8(11) . .
H61X O61 H61Y 112.8 . .

loop_
_geom_bond_atom_site_label_1
_geom_bond_atom_site_label_2
_geom_bond_distance
_geom_bond_site_symmetry_2
Ag1 N14 2.290(8) 1_656
Ag1 N12 2.319(7) .
Ag1 O1 2.568(4) 4_675
Ag1 O1 2.568(4) 1_655
Ag1 N2 2.578(6) 3_777
Ag1 N2 2.578(6) 2_747
Co1 N3 1.874(6) .
Co1 N13 1.909(7) .
Co1 N11 1.919(7) .
Co1 N15 1.929(6) .
Co1 N1 1.935(5) .
Co1 N1 1.935(5) 4_575
N1 C1 1.321(7) .
N1 C4 1.349(8) .
C1 C2 1.385(10) .
C1 H1 0.9500 .
C2 N2 1.303(10) .
C2 H2 0.9500 .
N2 C3 1.341(8) .
N2 Ag1 2.578(6) 3_777
C3 C4 1.371(8) .
C3 H3 0.9500 .
C4 C5 1.483(7) .
C5 O1 1.222(7) .
C5 N3 1.368(6) .
O1 Ag1 2.568(4) 1_455
N3 C5 1.368(6) 4_575
N11 C11 1.331(11) .
N11 C14 1.351(10) .
C11 C12 1.378(12) .
C11 H11 0.9500 .
C12 N12 1.328(12) .
C12 H12 0.9500 .
N12 C13 1.349(12) .
C13 C14 1.346(12) .
C13 H13 0.9500 .
C14 C15 1.496(11) .
C15 O11 1.218(9) .
C15 N13 1.359(10) .
N13 C16 1.362(10) .
C16 O12 1.210(9) .
C16 C17 1.501(11) .
C17 N15 1.351(11) .
C17 C18 1.379(13) .
C18 N14 1.359(12) .
C18 H18 0.9500 .
N14 C19 1.328(13) .
N14 Ag1 2.290(8) 1_454
C19 C20 1.405(13) .
C19 H19 0.9500 .
C20 N15 1.342(11) .
C20 H20 0.9500 .
N41 O43 1.248(11) .
N41 O42 1.274(11) .
N41 O41 1.276(12) .
O42 H61X 0.8361 .
O51 H51X 0.8462 .
O51 H51Y 0.8789 .
N31 O32 1.253(12) .
N31 O31 1.255(12) .
N31 O33 1.263(12) .
O61 H61X 0.8710 .
O61 H61Y 0.8316 .

loop_
_geom_hbond_atom_site_label_D
_geom_hbond_atom_site_label_H
_geom_hbond_atom_site_label_A
_geom_hbond_distance_DH
_geom_hbond_distance_HA
_geom_hbond_distance_DA
_geom_hbond_angle_DHA
_geom_hbond_site_symmetry_A
O51 H51X O42 0.85 2.21 3.052(18) 178.4 3_775

loop_
_geom_torsion_atom_site_label_1
_geom_torsion_atom_site_label_2
_geom_torsion_atom_site_label_3
_geom_torsion_atom_site_label_4
_geom_torsion
_geom_torsion_site_symmetry_1
_geom_torsion_site_symmetry_4
N3 Co1 N1 C1 176.4(6) . .
N13 Co1 N1 C1 -4.4(6) . .
N11 Co1 N1 C1 79.2(6) . .
N15 Co1 N1 C1 -88.2(6) . .
N1 Co1 N1 C1 169.9(9) 4_575 .
N3 Co1 N1 C4 -1.6(4) . .
N13 Co1 N1 C4 177.6(4) . .
N11 Co1 N1 C4 -98.8(5) . .
N15 Co1 N1 C4 93.8(5) . .
N1 Co1 N1 C4 -8.1(15) 4_575 .
C4 N1 C1 C2 -1.9(9) . .
Co1 N1 C1 C2 -179.8(5) . .
N1 C1 C2 N2 -1.1(11) . .
C1 C2 N2 C3 2.0(11) . .
C1 C2 N2 Ag1 172.9(5) . 3_777
C2 N2 C3 C4 0.0(11) . .
Ag1 N2 C3 C4 -173.6(6) 3_777 .
C1 N1 C4 C3 3.8(9) . .
Co1 N1 C4 C3 -178.0(5) . .
C1 N1 C4 C5 -176.8(5) . .
Co1 N1 C4 C5 1.4(7) . .
N2 C3 C4 N1 -3.0(11) . .
N2 C3 C4 C5 177.7(7) . .
N1 C4 C5 O1 -179.7(6) . .
C3 C4 C5 O1 -0.4(10) . .
N1 C4 C5 N3 -0.3(8) . .
C3 C4 C5 N3 179.1(6) . .
N3 C5 O1 Ag1 26.0(10) . 1_455
C4 C5 O1 Ag1 -154.6(4) . 1_455
O1 C5 N3 C5 0.0(12) . 4_575
C4 C5 N3 C5 -179.4(5) . 4_575
O1 C5 N3 Co1 178.3(6) . .
C4 C5 N3 Co1 -1.1(7) . .
N13 Co1 N3 C5 -89.2(5) . .
N11 Co1 N3 C5 90.8(5) . .
N15 Co1 N3 C5 -89.2(5) . .
N1 Co1 N3 C5 1.5(5) . .
N1 Co1 N3 C5 -179.9(5) 4_575 .
N13 Co1 N3 C5 89.2(5) . 4_575
N11 Co1 N3 C5 -90.8(5) . 4_575
N15 Co1 N3 C5 89.2(5) . 4_575
N1 Co1 N3 C5 179.9(5) . 4_575
N1 Co1 N3 C5 -1.5(5) 4_575 4_575
N3 Co1 N11 C11 0.000(2) . .
N13 Co1 N11 C11 180.000(2) . .
N15 Co1 N11 C11 180.000(4) . .
N1 Co1 N11 C11 83.52(14) . .
N1 Co1 N11 C11 -83.52(14) 4_575 .
N3 Co1 N11 C14 180.000(1) . .
N13 Co1 N11 C14 0.000(1) . .
N15 Co1 N11 C14 0.000(4) . .
N1 Co1 N11 C14 -96.48(14) . .
N1 Co1 N11 C14 96.48(14) 4_575 .
C14 N11 C11 C12 0.000(4) . .
Co1 N11 C11 C12 180.000(2) . .
N11 C11 C12 N12 0.000(5) . .
C11 C12 N12 C13 0.000(4) . .
C11 C12 N12 Ag1 180.000(2) . .
N14 Ag1 N12 C12 0.000(4) 1_656 .
O1 Ag1 N12 C12 145.88(9) 4_675 .
O1 Ag1 N12 C12 -145.88(9) 1_655 .
N2 Ag1 N12 C12 -58.91(13) 3_777 .
N2 Ag1 N12 C12 58.91(13) 2_747 .
N14 Ag1 N12 C13 180.000(3) 1_656 .
O1 Ag1 N12 C13 -34.12(9) 4_675 .
O1 Ag1 N12 C13 34.12(9) 1_655 .
N2 Ag1 N12 C13 121.09(13) 3_777 .
N2 Ag1 N12 C13 -121.09(13) 2_747 .
C12 N12 C13 C14 0.000(4) . .
Ag1 N12 C13 C14 180.000(2) . .
N12 C13 C14 N11 0.000(3) . .
N12 C13 C14 C15 180.000(3) . .
C11 N11 C14 C13 0.000(3) . .
Co1 N11 C14 C13 180.000(2) . .
C11 N11 C14 C15 180.000(2) . .
Co1 N11 C14 C15 0.000(2) . .
C13 C14 C15 O11 0.000(2) . .
N11 C14 C15 O11 180.000(2) . .
C13 C14 C15 N13 180.000(2) . .
N11 C14 C15 N13 0.000(2) . .
O11 C15 N13 C16 0.000(3) . .
C14 C15 N13 C16 180.000(2) . .
O11 C15 N13 Co1 180.000(2) . .
C14 C15 N13 Co1 0.000(1) . .
N3 Co1 N13 C15 180.00(4) . .
N11 Co1 N13 C15 0.000(1) . .
N15 Co1 N13 C15 180.000(1) . .
N1 Co1 N13 C15 89.36(14) . .
N1 Co1 N13 C15 -89.36(14) 4_575 .
N3 Co1 N13 C16 0.00(4) . .
N11 Co1 N13 C16 180.000(1) . .
N15 Co1 N13 C16 0.000(1) . .
N1 Co1 N13 C16 -90.64(14) . .
N1 Co1 N13 C16 90.64(14) 4_575 .
C15 N13 C16 O12 0.000(3) . .
Co1 N13 C16 O12 180.000(1) . .
C15 N13 C16 C17 180.000(1) . .
Co1 N13 C16 C17 0.000(2) . .
O12 C16 C17 N15 180.000(2) . .
N13 C16 C17 N15 0.000(1) . .
O12 C16 C17 C18 0.000(2) . .
N13 C16 C17 C18 180.000(2) . .
N15 C17 C18 N14 0.000(3) . .
C16 C17 C18 N14 180.000(1) . .
C17 C18 N14 C19 0.000(1) . .
C17 C18 N14 Ag1 180.000(1) . 1_454
C18 N14 C19 C20 0.000(2) . .
Ag1 N14 C19 C20 180.000(1) 1_454 .
N14 C19 C20 N15 0.000(3) . .
C19 C20 N15 C17 0.000(1) . .
C19 C20 N15 Co1 180.0 . .
C18 C17 N15 C20 0.000(3) . .
C16 C17 N15 C20 180.000(1) . .
C18 C17 N15 Co1 180.000(1) . .
C16 C17 N15 Co1 0.000(1) . .
N3 Co1 N15 C20 0.000(1) . .
N13 Co1 N15 C20 180.000(1) . .
N11 Co1 N15 C20 180.000(2) . .
N1 Co1 N15 C20 -83.66(14) . .
N1 Co1 N15 C20 83.66(14) 4_575 .
N3 Co1 N15 C17 180.0 . .
N13 Co1 N15 C17 0.000(2) . .
N11 Co1 N15 C17 0.000(3) . .
N1 Co1 N15 C17 96.34(14) . .
N1 Co1 N15 C17 -96.34(14) 4_575 .
